data_2013948
loop_
_publ_author_name
'Bivi\'an-Castro, Egla Y.'
'Bern\`es, Sylvain'
'Escalante, Jaime'
'Mendoza-D\'iaz, Guillermo'

_publ_section_title
;
 Chloro(histamine)(1,10-phenanthroline)copper(II) chloride monohydrate
;
_journal_issue 5
_journal_name_full 'Acta Crystallographica Section C'
_journal_page_first m205
_journal_page_last m207
_journal_paper_doi 10.1107/S0108270104006560
_journal_volume 60
_journal_year 2004
_chemical_formula_iupac '[Cu Cl (C5 H9 N3) (C12 H8 N2)] Cl , H2 O'
_chemical_formula_moiety 'C17 H17 Cl Cu N5 + , Cl - , H2 O'
_chemical_formula_sum 'C17 H19 Cl2 Cu N5 O'
_chemical_formula_weight 443.81
_chemical_name_systematic
;
chloro[2-(4-imidazolyl-\kN^1^)ethylamine-\kN](1,10-phenanthroline-
\k^2^N,N')copper(II) chloride monohydrate
;
_space_group_IT_number 15
_symmetry_cell_setting monoclinic
_symmetry_space_group_name_Hall '-C 2yc'
_symmetry_space_group_name_H-M 'C 1 2/c 1'
_atom_sites_solution_hydrogens mixed
_atom_sites_solution_primary direct
_atom_sites_solution_secondary difmap
_audit_creation_method SHELXL97
_cell_angle_alpha 90.00
_cell_angle_beta 111.621(7)
_cell_angle_gamma 90.00
_cell_formula_units_Z 8
_cell_length_a 18.2744(14)
_cell_length_b 12.6490(11)
_cell_length_c 17.760(2)
_cell_measurement_reflns_used 83
_cell_measurement_temperature 296.0(10)
_cell_measurement_theta_max 12.84
_cell_measurement_theta_min 4.79
_cell_volume 3816.4(6)
_computing_cell_refinement XSCANS
_computing_data_collection 'XSCANS (Siemens, 1996)'
_computing_data_reduction XSCANS
_computing_molecular_graphics 'SHELXTL and PLUTON (Spek, 1990)'
_computing_publication_material SHELXL97
_computing_structure_refinement 'SHELXL97 (Sheldrick, 1997b)'
_computing_structure_solution 'SHELXTL (Sheldrick, 1997a)'
_diffrn_ambient_temperature 296.0(10)
_diffrn_measured_fraction_theta_full 1.000
_diffrn_measured_fraction_theta_max 1.000
_diffrn_measurement_device_type 'Bruker P4'
_diffrn_measurement_method \w
_diffrn_radiation_monochromator graphite
_diffrn_radiation_type MoK\a
_diffrn_radiation_wavelength 0.71073
_diffrn_reflns_av_R_equivalents 0.0228
_diffrn_reflns_av_sigmaI/netI 0.0320
_diffrn_reflns_limit_h_max 23
_diffrn_reflns_limit_h_min -23
_diffrn_reflns_limit_k_max 1
_diffrn_reflns_limit_k_min -16
_diffrn_reflns_limit_l_max 23
_diffrn_reflns_limit_l_min -21
_diffrn_reflns_number 7754
_diffrn_reflns_theta_full 27.50
_diffrn_reflns_theta_max 27.50
_diffrn_reflns_theta_min 2.01
_diffrn_standards_decay_% 1.9
_diffrn_standards_interval_count 97
_diffrn_standards_number 3
_exptl_absorpt_coefficient_mu 1.441
_exptl_absorpt_correction_T_max 0.749
_exptl_absorpt_correction_T_min 0.611
_exptl_absorpt_correction_type '\y scan'
_exptl_absorpt_process_details '(XSCANS; Siemens, 1996)'
_exptl_crystal_colour green
_exptl_crystal_density_diffrn 1.545
_exptl_crystal_density_meas ?
_exptl_crystal_density_method 'not measured'
_exptl_crystal_description prism
_exptl_crystal_F_000 1816
_exptl_crystal_size_max 0.60
_exptl_crystal_size_mid 0.28
_exptl_crystal_size_min 0.20
_refine_diff_density_max 0.265
_refine_diff_density_min -0.329
_refine_ls_extinction_coef 0.00084(10)
_refine_ls_extinction_expression Fc^*^=kFc[1+0.001xFc^2^\l^3^/sin(2\q)]^-1/4^
_refine_ls_extinction_method 'SHELXL97 (Sheldrick, 1997b)'
_refine_ls_goodness_of_fit_ref 1.013
_refine_ls_hydrogen_treatment constr
_refine_ls_matrix_type full
_refine_ls_number_parameters 236
_refine_ls_number_reflns 4402
_refine_ls_number_restraints 0
_refine_ls_restrained_S_all 1.013
_refine_ls_R_factor_all 0.0470
_refine_ls_R_factor_gt 0.0327
_refine_ls_shift/su_max 0.002
_refine_ls_shift/su_mean 0.000
_refine_ls_structure_factor_coef Fsqd
_refine_ls_weighting_details 'calc w = 1/[\s^2^(Fo^2^)+(0.041P)^2^+2.422P] where P=(Fo^2^+2Fc^2^)/3'
_refine_ls_weighting_scheme calc
_refine_ls_wR_factor_gt 0.0822
_refine_ls_wR_factor_ref 0.0899
_reflns_number_gt 3424
_reflns_number_total 4402
_reflns_threshold_expression I>2\s(I)
_cod_data_source_file fa1052.cif
_cod_data_source_block I
_cod_depositor_comments
;
The following automatic conversions were performed:
'_symmetry_cell_setting' value 'Monoclinic' changed to 'monoclinic'
according to '/home/saulius/struct/CIF-dictionaries/cif_core.dic'
dictionary named 'cif_core.dic' version 2.4.1 from 2010-06-29.

Automatic conversion script
Id: cif_fix_enum 1527 2010-12-29 10:47:43Z saulius 

The following automatic conversions were performed:

'_symmetry_cell_setting' value 'Monoclinic' changed to 'monoclinic'
according to /home/saulius/struct/CIF-dictionaries/cif_core.dic
dictionary named 'cif_core.dic' version 2.4.1 from 2010-06-29.

Automatic conversion script
Id: cif_fix_values 1715 2011-07-08 13:25:40Z adriana 

The following automatic conversions were performed:

'_exptl_crystal_density_meas' value 'not measured' was changed to '?'
- the value is perceived as not measured.

Automatic conversion script
Id: cif_fix_values 3008 2015-01-20 13:52:24Z robertas 

The following automatic conversions were performed:

'_atom_sites_solution_hydrogens' value 'geom + difmap' was changed to
'mixed'.

Automatic conversion script
Id: cif_fix_values 6452 2018-10-05 10:23:21Z andrius 
;
_cod_original_cell_volume 3816.3(6)
_cod_original_sg_symbol_H-M 'C 2/c'
_cod_database_code 2013948
_cod_database_fobs_code 2013948

loop_
_symmetry_equiv_pos_as_xyz
'x, y, z'
'-x, y, -z+1/2'
'x+1/2, y+1/2, z'
'-x+1/2, y+1/2, -z+1/2'
'-x, -y, -z'
'x, -y, z-1/2'
'-x+1/2, -y+1/2, -z'
'x+1/2, -y+1/2, z-1/2'

loop_
_atom_site_label
_atom_site_fract_x
_atom_site_fract_y
_atom_site_fract_z
_atom_site_U_iso_or_equiv
_atom_site_adp_type
_atom_site_calc_flag
_atom_site_refinement_flags
_atom_site_occupancy
_atom_site_disorder_assembly
_atom_site_disorder_group
_atom_site_type_symbol
Cu1 0.244720(15) 0.46880(2) 0.627264(14) 0.04056(10) Uani d . 1 . . Cu
Cl1 0.14405(3) 0.54257(5) 0.66187(4) 0.05477(16) Uani d . 1 . . Cl
Cl2 0.10799(4) 0.17292(5) 0.50320(3) 0.05519(17) Uani d . 1 . . Cl
O1 0.10750(15) 0.2930(2) 0.66279(13) 0.0912(7) Uani d . 1 . . O
H1A 0.1247 0.3666 0.6668 0.137 Uiso d R 1 . . H
H1B 0.1029 0.2733 0.6100 0.137 Uiso d R 1 . . H
N1 0.31711(11) 0.45575(15) 0.74039(10) 0.0427(4) Uani d . 1 . . N
C2 0.32395(15) 0.52384(19) 0.79922(14) 0.0504(6) Uani d . 1 . . C
H2A 0.2885 0.5780 0.7959 0.060 Uiso calc R 1 . . H
N3 0.38847(13) 0.50415(18) 0.86363(12) 0.0548(5) Uani d . 1 . . N
H3A 0.4040 0.5388 0.9084 0.066 Uiso calc R 1 . . H
C4 0.42560(14) 0.4198(2) 0.84650(14) 0.0517(6) Uani d . 1 . . C
H4A 0.4723 0.3892 0.8807 0.062 Uiso calc R 1 . . H
C5 0.38164(12) 0.38857(18) 0.76982(12) 0.0414(5) Uani d . 1 . . C
C6 0.39192(13) 0.2982(2) 0.72057(14) 0.0513(6) Uani d . 1 . . C
H6A 0.4251 0.2451 0.7566 0.062 Uiso calc R 1 . . H
H6B 0.4186 0.3230 0.6857 0.062 Uiso calc R 1 . . H
C7 0.31428(14) 0.24783(18) 0.66878(14) 0.0500(5) Uani d . 1 . . C
H7A 0.3242 0.1807 0.6479 0.060 Uiso calc R 1 . . H
H7B 0.2832 0.2342 0.7017 0.060 Uiso calc R 1 . . H
N8 0.26978(11) 0.31793(15) 0.60039(11) 0.0438(4) Uani d . 1 . . N
H8A 0.2239 0.2859 0.5720 0.053 Uiso calc R 1 . . H
H8B 0.2972 0.3231 0.5676 0.053 Uiso calc R 1 . . H
N9 0.18285(11) 0.49783(16) 0.50863(11) 0.0447(4) Uani d . 1 . . N
C10 0.11063(14) 0.4623(2) 0.46528(15) 0.0557(6) Uani d . 1 . . C
H10A 0.0856 0.4181 0.4901 0.067 Uiso calc R 1 . . H
C11 0.07149(15) 0.4892(2) 0.38392(16) 0.0626(7) Uani d . 1 . . C
H11A 0.0215 0.4626 0.3552 0.075 Uiso calc R 1 . . H
C12 0.10727(16) 0.5546(2) 0.34717(15) 0.0596(7) Uani d . 1 . . C
H12A 0.0817 0.5728 0.2930 0.072 Uiso calc R 1 . . H
C13 0.18255(14) 0.5947(2) 0.39081(13) 0.0477(5) Uani d . 1 . . C
C14 0.22366(17) 0.6675(2) 0.35811(15) 0.0577(7) Uani d . 1 . . C
H14A 0.2002 0.6889 0.3044 0.069 Uiso calc R 1 . . H
C15 0.29501(17) 0.7051(2) 0.40328(16) 0.0584(7) Uani d . 1 . . C
H15A 0.3197 0.7530 0.3807 0.070 Uiso calc R 1 . . H
C16 0.33399(14) 0.67254(18) 0.48610(15) 0.0478(5) Uani d . 1 . . C
C17 0.40914(16) 0.7073(2) 0.53668(19) 0.0620(7) Uani d . 1 . . C
H17A 0.4374 0.7535 0.5169 0.074 Uiso calc R 1 . . H
C18 0.44040(16) 0.6730(2) 0.61482(19) 0.0628(7) Uani d . 1 . . C
H18A 0.4905 0.6944 0.6484 0.075 Uiso calc R 1 . . H
C19 0.39688(13) 0.6059(2) 0.64365(16) 0.0532(6) Uani d . 1 . . C
H19A 0.4186 0.5845 0.6975 0.064 Uiso calc R 1 . . H
N20 0.32584(10) 0.57059(16) 0.59859(11) 0.0428(4) Uani d . 1 . . N
C21 0.29507(12) 0.60318(17) 0.52024(13) 0.0402(5) Uani d . 1 . . C
C22 0.21826(13) 0.56329(18) 0.47211(13) 0.0403(5) Uani d . 1 . . C

loop_
_atom_site_aniso_label
_atom_site_aniso_U_11
_atom_site_aniso_U_22
_atom_site_aniso_U_33
_atom_site_aniso_U_12
_atom_site_aniso_U_13
_atom_site_aniso_U_23
Cu1 0.03727(15) 0.04680(17) 0.03433(15) 0.00099(11) 0.00933(11) 0.00221(11)
Cl1 0.0455(3) 0.0607(4) 0.0624(4) 0.0040(3) 0.0250(3) -0.0018(3)
Cl2 0.0524(3) 0.0682(4) 0.0430(3) -0.0150(3) 0.0153(2) -0.0032(3)
O1 0.1103(18) 0.0947(16) 0.0758(13) -0.0444(15) 0.0426(13) -0.0186(13)
N1 0.0442(10) 0.0448(10) 0.0363(9) 0.0026(8) 0.0115(8) 0.0003(8)
C2 0.0573(14) 0.0474(13) 0.0430(12) 0.0017(11) 0.0144(11) -0.0023(10)
N3 0.0583(13) 0.0612(13) 0.0381(10) -0.0100(11) 0.0096(9) -0.0068(9)
C4 0.0429(12) 0.0621(15) 0.0428(12) -0.0010(11) 0.0072(10) 0.0049(11)
C5 0.0353(10) 0.0486(12) 0.0388(10) -0.0007(9) 0.0117(9) 0.0033(9)
C6 0.0395(12) 0.0607(14) 0.0493(12) 0.0118(11) 0.0113(10) 0.0014(11)
C7 0.0529(13) 0.0399(12) 0.0567(13) 0.0021(10) 0.0195(11) -0.0028(10)
N8 0.0384(9) 0.0510(11) 0.0414(9) -0.0067(8) 0.0138(8) -0.0078(8)
N9 0.0376(9) 0.0532(11) 0.0405(10) 0.0002(8) 0.0110(8) 0.0036(8)
C10 0.0409(12) 0.0719(17) 0.0488(13) -0.0052(12) 0.0102(10) 0.0029(12)
C11 0.0408(13) 0.0833(19) 0.0510(14) 0.0045(13) 0.0019(11) -0.0064(14)
C12 0.0575(15) 0.0764(18) 0.0383(12) 0.0169(14) 0.0099(11) 0.0038(12)
C13 0.0526(13) 0.0530(13) 0.0375(11) 0.0153(11) 0.0166(10) 0.0022(10)
C14 0.0741(18) 0.0593(15) 0.0461(13) 0.0199(14) 0.0298(13) 0.0127(11)
C15 0.0805(19) 0.0478(13) 0.0632(15) 0.0084(13) 0.0455(15) 0.0107(12)
C16 0.0553(14) 0.0402(11) 0.0569(13) 0.0050(10) 0.0312(11) 0.0016(10)
C17 0.0603(16) 0.0479(14) 0.092(2) -0.0078(12) 0.0447(15) 0.0010(14)
C18 0.0443(13) 0.0601(16) 0.0811(19) -0.0113(12) 0.0196(13) -0.0030(14)
C19 0.0412(12) 0.0554(14) 0.0573(14) -0.0021(11) 0.0115(11) 0.0027(12)
N20 0.0373(9) 0.0464(10) 0.0425(9) -0.0021(8) 0.0121(8) 0.0022(8)
C21 0.0420(11) 0.0387(11) 0.0450(11) 0.0048(9) 0.0219(9) 0.0002(9)
C22 0.0407(11) 0.0429(11) 0.0387(10) 0.0070(9) 0.0162(9) 0.0006(9)

loop_
_atom_type_symbol
_atom_type_description
_atom_type_scat_dispersion_real
_atom_type_scat_dispersion_imag
_atom_type_scat_source
C C 0.0033 0.0016 'International Tables Vol C Tables 4.2.6.8 and 6.1.1.4'
H H 0.0000 0.0000 'International Tables Vol C Tables 4.2.6.8 and 6.1.1.4'
N N 0.0061 0.0033 'International Tables Vol C Tables 4.2.6.8 and 6.1.1.4'
O O 0.0106 0.0060 'International Tables Vol C Tables 4.2.6.8 and 6.1.1.4'
Cl Cl 0.1484 0.1585 'International Tables Vol C Tables 4.2.6.8 and 6.1.1.4'
Cu Cu 0.3201 1.2651 'International Tables Vol C Tables 4.2.6.8 and 6.1.1.4'

loop_
_geom_angle_atom_site_label_1
_geom_angle_atom_site_label_2
_geom_angle_atom_site_label_3
_geom_angle
_geom_angle_publ_flag
N1 Cu1 N9 171.01(8) y
N1 Cu1 N8 92.05(7) y
N9 Cu1 N8 90.77(8) y
N1 Cu1 N20 91.67(7) y
N9 Cu1 N20 79.35(7) y
N8 Cu1 N20 105.49(7) y
N1 Cu1 Cl1 93.63(6) y
N9 Cu1 Cl1 90.54(6) y
N8 Cu1 Cl1 133.99(6) y
N20 Cu1 Cl1 119.91(6) y
H1A O1 H1B 103.4 n
C2 N1 C5 106.30(19) n
C2 N1 Cu1 125.80(16) n
C5 N1 Cu1 126.48(15) n
N1 C2 N3 110.7(2) n
N1 C2 H2A 124.7 n
N3 C2 H2A 124.7 n
C2 N3 C4 108.2(2) n
C2 N3 H3A 125.9 n
C4 N3 H3A 125.9 n
N3 C4 C5 107.0(2) n
N3 C4 H4A 126.5 n
C5 C4 H4A 126.5 n
C4 C5 N1 107.8(2) n
C4 C5 C6 130.8(2) n
N1 C5 C6 121.35(18) n
C5 C6 C7 112.66(19) n
C5 C6 H6A 109.1 n
C7 C6 H6A 109.1 n
C5 C6 H6B 109.1 n
C7 C6 H6B 109.1 n
H6A C6 H6B 107.8 n
N8 C7 C6 110.72(19) n
N8 C7 H7A 109.5 n
C6 C7 H7A 109.5 n
N8 C7 H7B 109.5 n
C6 C7 H7B 109.5 n
H7A C7 H7B 108.1 n
C7 N8 Cu1 117.80(14) n
C7 N8 H8A 107.9 n
Cu1 N8 H8A 107.9 n
C7 N8 H8B 107.9 n
Cu1 N8 H8B 107.9 n
H8A N8 H8B 107.2 n
C10 N9 C22 118.31(19) n
C10 N9 Cu1 126.34(17) n
C22 N9 Cu1 115.29(14) n
N9 C10 C11 122.3(3) n
N9 C10 H10A 118.9 n
C11 C10 H10A 118.9 n
C12 C11 C10 119.4(2) n
C12 C11 H11A 120.3 n
C10 C11 H11A 120.3 n
C11 C12 C13 120.1(2) n
C11 C12 H12A 119.9 n
C13 C12 H12A 119.9 n
C12 C13 C22 117.1(2) n
C12 C13 C14 124.1(2) n
C22 C13 C14 118.8(2) n
C15 C14 C13 121.5(2) n
C15 C14 H14A 119.2 n
C13 C14 H14A 119.2 n
C14 C15 C16 121.1(2) n
C14 C15 H15A 119.5 n
C16 C15 H15A 119.5 n
C21 C16 C17 116.8(2) n
C21 C16 C15 118.9(2) n
C17 C16 C15 124.3(2) n
C18 C17 C16 119.7(2) n
C18 C17 H17A 120.1 n
C16 C17 H17A 120.1 n
C17 C18 C19 119.3(2) n
C17 C18 H18A 120.3 n
C19 C18 H18A 120.3 n
N20 C19 C18 123.5(2) n
N20 C19 H19A 118.3 n
C18 C19 H19A 118.3 n
C19 N20 C21 117.4(2) n
C19 N20 Cu1 131.47(16) n
C21 N20 Cu1 111.17(14) n
N20 C21 C16 123.3(2) n
N20 C21 C22 116.55(19) n
C16 C21 C22 120.1(2) n
N9 C22 C13 122.8(2) n
N9 C22 C21 117.61(18) n
C13 C22 C21 119.5(2) n

loop_
_geom_bond_atom_site_label_1
_geom_bond_atom_site_label_2
_geom_bond_site_symmetry_2
_geom_bond_distance
_geom_bond_publ_flag
Cu1 N1 . 1.9634(18) y
Cu1 N9 . 2.0241(18) y
Cu1 N8 . 2.0593(19) y
Cu1 N20 . 2.1613(19) y
Cu1 Cl1 . 2.3380(7) y
O1 H1A . 0.9764 n
O1 H1B . 0.9433 n
N1 C2 . 1.324(3) n
N1 C5 . 1.390(3) n
C2 N3 . 1.329(3) n
C2 H2A . 0.9300 n
N3 C4 . 1.358(3) n
N3 H3A . 0.8600 n
C4 C5 . 1.360(3) n
C4 H4A . 0.9300 n
C5 C6 . 1.493(3) n
C6 C7 . 1.518(3) n
C6 H6A . 0.9700 n
C6 H6B . 0.9700 n
C7 N8 . 1.482(3) n
C7 H7A . 0.9700 n
C7 H7B . 0.9700 n
N8 H8A . 0.9000 n
N8 H8B . 0.9000 n
N9 C10 . 1.337(3) n
N9 C22 . 1.354(3) n
C10 C11 . 1.398(4) n
C10 H10A . 0.9300 n
C11 C12 . 1.362(4) n
C11 H11A . 0.9300 n
C12 C13 . 1.402(4) n
C12 H12A . 0.9300 n
C13 C22 . 1.405(3) n
C13 C14 . 1.439(4) n
C14 C15 . 1.341(4) n
C14 H14A . 0.9300 n
C15 C16 . 1.438(3) n
C15 H15A . 0.9300 n
C16 C21 . 1.400(3) n
C16 C17 . 1.406(4) n
C17 C18 . 1.362(4) n
C17 H17A . 0.9300 n
C18 C19 . 1.384(4) n
C18 H18A . 0.9300 n
C19 N20 . 1.326(3) n
C19 H19A . 0.9300 n
N20 C21 . 1.359(3) n
C21 C22 . 1.439(3) n

loop_
_geom_hbond_atom_site_label_D
_geom_hbond_atom_site_label_H
_geom_hbond_atom_site_label_A
_geom_hbond_site_symmetry_A
_geom_hbond_distance_DH
_geom_hbond_distance_HA
_geom_hbond_distance_DA
_geom_hbond_angle_DHA
_geom_hbond_publ_flag
O1 H1A Cl1 1_555 0.98 2.26 3.228(3) 171 y
O1 H1B Cl2 1_555 0.94 2.31 3.218(2) 161 y
N3 H3A Cl2 4_556 0.86 2.38 3.169(2) 154 y
N8 H8A Cl2 1_555 0.90 2.47 3.3651(19) 171 y
N8 H8B Cl2 7_556 0.90 2.49 3.379(2) 170 y

loop_
_geom_torsion_atom_site_label_1
_geom_torsion_atom_site_label_2
_geom_torsion_atom_site_label_3
_geom_torsion_atom_site_label_4
_geom_torsion
_geom_torsion_publ_flag
N8 Cu1 N1 C2 -171.0(2) n
N20 Cu1 N1 C2 83.5(2) n
Cl1 Cu1 N1 C2 -36.6(2) n
N8 Cu1 N1 C5 24.53(19) n
N20 Cu1 N1 C5 -81.04(19) n
Cl1 Cu1 N1 C5 158.85(18) n
C5 N1 C2 N3 0.1(3) n
Cu1 N1 C2 N3 -166.98(16) n
N1 C2 N3 C4 0.0(3) n
C2 N3 C4 C5 -0.2(3) n
N3 C4 C5 N1 0.2(3) n
N3 C4 C5 C6 -177.3(2) n
C2 N1 C5 C4 -0.2(3) n
Cu1 N1 C5 C4 166.77(16) n
C2 N1 C5 C6 177.6(2) n
Cu1 N1 C5 C6 -15.4(3) n
C4 C5 C6 C7 142.3(3) n
N1 C5 C6 C7 -34.9(3) n
C5 C6 C7 N8 72.2(3) n
C6 C7 N8 Cu1 -56.5(2) n
N1 Cu1 N8 C7 11.83(17) n
N9 Cu1 N8 C7 -176.70(16) n
N20 Cu1 N8 C7 104.14(16) n
Cl1 Cu1 N8 C7 -85.21(17) n
N8 Cu1 N9 C10 75.9(2) n
N20 Cu1 N9 C10 -178.5(2) n
Cl1 Cu1 N9 C10 -58.1(2) n
N8 Cu1 N9 C22 -106.95(17) n
N20 Cu1 N9 C22 -1.34(16) n
Cl1 Cu1 N9 C22 119.04(16) n
C22 N9 C10 C11 0.9(4) n
Cu1 N9 C10 C11 178.0(2) n
N9 C10 C11 C12 -0.7(4) n
C10 C11 C12 C13 -0.2(4) n
C11 C12 C13 C22 0.7(4) n
C11 C12 C13 C14 -177.5(3) n
C12 C13 C14 C15 178.5(2) n
C22 C13 C14 C15 0.4(4) n
C13 C14 C15 C16 1.1(4) n
C14 C15 C16 C21 -2.1(4) n
C14 C15 C16 C17 179.0(2) n
C21 C16 C17 C18 0.1(4) n
C15 C16 C17 C18 178.9(2) n
C16 C17 C18 C19 -1.2(4) n
C17 C18 C19 N20 1.4(4) n
C18 C19 N20 C21 -0.3(4) n
C18 C19 N20 Cu1 -178.9(2) n
N1 Cu1 N20 C19 0.7(2) n
N9 Cu1 N20 C19 -179.7(2) n
N8 Cu1 N20 C19 -91.9(2) n
Cl1 Cu1 N20 C19 95.9(2) n
N1 Cu1 N20 C21 -177.99(15) n
N9 Cu1 N20 C21 1.59(15) n
N8 Cu1 N20 C21 89.42(15) n
Cl1 Cu1 N20 C21 -82.84(15) n
C19 N20 C21 C16 -1.0(3) n
Cu1 N20 C21 C16 177.89(17) n
C19 N20 C21 C22 179.5(2) n
Cu1 N20 C21 C22 -1.6(2) n
C17 C16 C21 N20 1.1(3) n
C15 C16 C21 N20 -177.8(2) n
C17 C16 C21 C22 -179.4(2) n
C15 C16 C21 C22 1.7(3) n
C10 N9 C22 C13 -0.4(3) n
Cu1 N9 C22 C13 -177.77(17) n
C10 N9 C22 C21 178.3(2) n
Cu1 N9 C22 C21 0.9(3) n
C12 C13 C22 N9 -0.5(3) n
C14 C13 C22 N9 177.9(2) n
C12 C13 C22 C21 -179.1(2) n
C14 C13 C22 C21 -0.8(3) n
N20 C21 C22 N9 0.6(3) n
C16 C21 C22 N9 -179.0(2) n
N20 C21 C22 C13 179.3(2) n
C16 C21 C22 C13 -0.2(3) n
